data_9013822
loop_
_publ_author_name
'Topa, D.'
'Makovicky, E.'
'Putz, H.'

_publ_section_title
;
 The crystal structure of angelaite, Cu2AgPbBiS4
;
_journal_name_full 'The Canadian Mineralogist'
_journal_page_first 145
_journal_page_last 153
_journal_paper_doi 10.3749/canmin.48.1.145
_journal_volume 48
_journal_year 2010
_chemical_compound_source 'Angela mine, Los Manantiales district, Chubut province, Argentina'
_chemical_formula_sum 'Bi2 Pb S4'
_chemical_name_mineral Galenobismutite
_space_group_IT_number 62
_symmetry_space_group_name_Hall '-P 2ac 2n'
_symmetry_space_group_name_H-M 'P n m a'
_cell_angle_alpha 90
_cell_angle_beta 90
_cell_angle_gamma 90
_cell_length_a 11.742
_cell_length_b 4.0814
_cell_length_c 14.522
_cell_formula_units_Z 4
_cell_volume 695.949
_database_code_amcsd 0006326
_exptl_crystal_density_diffrn 7.191
_cod_database_code 9013822

loop_
_space_group_symop_operation_xyz
x,y,z
x,1/2-y,z
-x,1/2+y,-z
1/2-x,1/2+y,1/2+z
1/2+x,1/2-y,1/2-z
1/2+x,y,1/2-z
1/2-x,-y,1/2+z
-x,-y,-z

loop_
_atom_site_aniso_label
_atom_site_aniso_U_11
_atom_site_aniso_U_22
_atom_site_aniso_U_33
_atom_site_aniso_U_12
_atom_site_aniso_U_13
_atom_site_aniso_U_23
Bi1 0.02040 0.01830 0.01750 0.00000 0.00200 0.00000
Bi2 0.02430 0.01570 0.02610 0.00000 0.00110 0.00000
Pb 0.03100 0.02250 0.02410 0.00000 0.00530 0.00000
S1 0.02500 0.01900 0.01800 0.00000 0.00100 0.00000
S2 0.01800 0.01600 0.01600 0.00000 0.00010 0.00000
S3 0.01900 0.01800 0.01500 0.00000 0.00140 0.00000
S4 0.02000 0.01700 0.01300 0.00000 -0.00300 0.00000

loop_
_atom_site_label
_atom_site_fract_x
_atom_site_fract_y
_atom_site_fract_z
_atom_site_U_iso_or_equiv
Bi1 0.06789 0.25000 0.39037 0.01870
Bi2 0.10367 0.25000 0.90512 0.02200
Pb 0.24877 0.25000 0.65191 0.02590
S1 0.33250 0.25000 0.01370 0.02070
S2 0.26060 0.25000 0.29840 0.01670
S3 0.05280 0.25000 0.09270 0.01730
S4 0.01820 0.25000 0.71250 0.01650

loop_
_cod_related_entry_id
_cod_related_entry_database
_cod_related_entry_code
1 AMCSD 0006326
